data_4080669
loop_
_publ_author_name
'Luo, Shao-Xiong'
'Wei, Lu'
'Zhang, Xin-Hai'
'Lim, Min Hwee'
'Lin, K. X. Vivian'
'Yeo, M. H. Valerie'
'Zhang, Wen-Hua'
'Liu, Zhi-Pan'
'Young, David J.'
'Hor, T. S. Andy'

_publ_section_title
;
 Enhanced Emission and Analyte Sensing by Cinchonine Iridium(III)
 Cyclometalated Complexes Bearing Bent Diphosphine Chelators
;
_journal_issue 10
_journal_name_full Organometallics
_journal_page_first 2908
_journal_paper_doi 10.1021/om400028n
_journal_volume 32
_journal_year 2013
_chemical_formula_moiety '2(C58 H43 Ir N3 O P2), 2(F6 P), C H2 Cl2'
_chemical_formula_sum 'C117 H88 Cl2 F12 Ir2 N6 O2 P6'
_chemical_formula_weight 2479.05
_space_group_IT_number 61
_symmetry_cell_setting orthorhombic
_symmetry_space_group_name_Hall '-P 2ac 2ab'
_symmetry_space_group_name_H-M 'P b c a'
_atom_sites_solution_hydrogens geom
_atom_sites_solution_primary direct
_atom_sites_solution_secondary difmap
_audit_creation_method SHELXL-97
_audit_update_record
;
2012-11-20 # Formatted by publCIF
;
_cell_angle_alpha 90.00
_cell_angle_beta 90.00
_cell_angle_gamma 90.00
_cell_formula_units_Z 4
_cell_length_a 18.4035(8)
_cell_length_b 19.7103(9)
_cell_length_c 29.7739(14)
_cell_measurement_reflns_used 39076
_cell_measurement_temperature 296(2)
_cell_measurement_theta_max 28.00
_cell_measurement_theta_min 2.21
_cell_volume 10800.1(8)
_computing_cell_refinement 'ApexII (Bruker, 2011)'
_computing_data_collection 'ApexII (Bruker, 2011)'
_computing_data_reduction 'ApexII (Bruker, 2011)'
_computing_molecular_graphics 'Ortep3 (Farrugia, 1997)'
_computing_publication_material 'publCIF (Westrip, 2010)'
_computing_structure_refinement 'SHELXL-97 (Sheldrick, 2008)'
_computing_structure_solution 'SHELXS-97 (Sheldrick, 2008)'
_diffrn_ambient_temperature 296(2)
_diffrn_measured_fraction_theta_full 1.000
_diffrn_measured_fraction_theta_max 1.000
_diffrn_measurement_device_type 'Bruker ApexII'
_diffrn_measurement_method 'phi and omega scans'
_diffrn_radiation_monochromator graphite
_diffrn_radiation_source 'fine-focus sealed tube'
_diffrn_radiation_type MoK\a
_diffrn_radiation_wavelength 0.71073
_diffrn_reflns_av_R_equivalents 0.0379
_diffrn_reflns_av_sigmaI/netI 0.0204
_diffrn_reflns_limit_h_max 13
_diffrn_reflns_limit_h_min -23
_diffrn_reflns_limit_k_max 25
_diffrn_reflns_limit_k_min -25
_diffrn_reflns_limit_l_max 37
_diffrn_reflns_limit_l_min -38
_diffrn_reflns_number 134053
_diffrn_reflns_theta_full 27.50
_diffrn_reflns_theta_max 27.50
_diffrn_reflns_theta_min 1.66
_diffrn_standards_decay_% 0
_diffrn_standards_interval_count 0
_diffrn_standards_interval_time 0
_diffrn_standards_number 0
_exptl_absorpt_coefficient_mu 2.675
_exptl_absorpt_correction_T_max 0.7758
_exptl_absorpt_correction_T_min 0.5009
_exptl_absorpt_correction_type multi-scan
_exptl_absorpt_process_details 'SADABS, (Sheldrick 1996)'
_exptl_crystal_colour light-yellow
_exptl_crystal_density_diffrn 1.525
_exptl_crystal_density_method 'not measured'
_exptl_crystal_description rod
_exptl_crystal_F_000 4936
_exptl_crystal_size_max 0.30
_exptl_crystal_size_mid 0.12
_exptl_crystal_size_min 0.10
_refine_diff_density_max 2.137
_refine_diff_density_min -0.745
_refine_diff_density_rms 0.134
_refine_ls_extinction_method none
_refine_ls_goodness_of_fit_ref 1.149
_refine_ls_hydrogen_treatment constr
_refine_ls_matrix_type full
_refine_ls_number_parameters 661
_refine_ls_number_reflns 12403
_refine_ls_number_restraints 50
_refine_ls_restrained_S_all 1.149
_refine_ls_R_factor_all 0.0676
_refine_ls_R_factor_gt 0.0440
_refine_ls_shift/su_max 0.001
_refine_ls_shift/su_mean 0.000
_refine_ls_structure_factor_coef Fsqd
_refine_ls_weighting_details 'calc w=1/[\s^2^(Fo^2^)+(0.0612P)^2^+50.3240P] where P=(Fo^2^+2Fc^2^)/3'
_refine_ls_weighting_scheme calc
_refine_ls_wR_factor_gt 0.1205
_refine_ls_wR_factor_ref 0.1486
_reflns_number_gt 9333
_reflns_number_total 12403
_reflns_threshold_expression >2sigma(I)
_cod_data_source_file om400028n_si_002.cif
_cod_data_source_block cpx8
_cod_original_sg_symbol_H-M Pbca
_cod_database_code 4080669

loop_
_symmetry_equiv_pos_as_xyz
'x, y, z'
'-x+1/2, -y, z+1/2'
'-x, y+1/2, -z+1/2'
'x+1/2, -y+1/2, -z'
'-x, -y, -z'
'x-1/2, y, -z-1/2'
'x, -y-1/2, z-1/2'
'-x-1/2, y-1/2, z'

loop_
_atom_site_label
_atom_site_type_symbol
_atom_site_fract_x
_atom_site_fract_y
_atom_site_fract_z
_atom_site_U_iso_or_equiv
_atom_site_adp_type
_atom_site_occupancy
_atom_site_symmetry_multiplicity
_atom_site_calc_flag
_atom_site_refinement_flags
Ir1 Ir 0.627579(11) 0.418562(10) 0.130951(7) 0.03035(8) Uani 1 1 d .
P1 P 0.67374(9) 0.29715(8) 0.12422(6) 0.0432(4) Uani 1 1 d .
P2 P 0.54215(8) 0.40871(7) 0.19454(5) 0.0342(3) Uani 1 1 d .
P3 P 0.24172(16) 0.08123(15) 0.13350(8) 0.0792(8) Uani 1 1 d .
Cl1 Cl 0.0311(6) 0.4373(5) 0.0734(4) 0.175(4) Uiso 0.50 1 d PD
Cl2 Cl 0.1558(6) 0.3537(5) 0.0652(4) 0.176(4) Uiso 0.50 1 d PD
F1 F 0.2431(10) 0.1532(6) 0.1493(6) 0.275(9) Uani 1 1 d .
F2 F 0.3011(6) 0.0677(11) 0.1655(3) 0.278(9) Uani 1 1 d .
F3 F 0.1814(6) 0.0969(7) 0.0990(3) 0.191(4) Uani 1 1 d .
F4 F 0.2379(7) 0.0105(5) 0.1138(4) 0.209(5) Uani 1 1 d .
F5 F 0.3000(5) 0.0990(6) 0.0980(3) 0.183(5) Uani 1 1 d .
F6 F 0.1855(4) 0.0633(5) 0.1704(3) 0.153(3) Uani 1 1 d .
O1 O 0.5293(2) 0.2740(2) 0.16513(15) 0.0452(10) Uani 1 1 d .
N1 N 0.4166(4) 0.1992(3) 0.1357(2) 0.0639(17) Uani 1 1 d .
H1A H 0.3848 0.1675 0.1381 0.077 Uiso 1 1 calc R
N2 N 0.7189(3) 0.4457(3) 0.16734(17) 0.0386(11) Uani 1 1 d .
N3 N 0.5405(3) 0.4118(2) 0.08633(17) 0.0381(11) Uani 1 1 d .
C1 C 0.6956(3) 0.4452(3) 0.0799(2) 0.0408(13) Uani 1 1 d .
C2 C 0.6796(4) 0.4526(4) 0.0344(2) 0.0554(17) Uani 1 1 d .
H2A H 0.6326 0.4439 0.0245 0.066 Uiso 1 1 calc R
C3 C 0.7317(5) 0.4725(5) 0.0037(3) 0.076(2) Uani 1 1 d .
H3A H 0.7197 0.4772 -0.0265 0.091 Uiso 1 1 calc R
C4 C 0.8018(5) 0.4853(6) 0.0181(3) 0.089(3) Uani 1 1 d .
H4A H 0.8374 0.4974 -0.0027 0.107 Uiso 1 1 calc R
C5 C 0.8191(5) 0.4804(5) 0.0627(3) 0.080(3) Uani 1 1 d .
H5A H 0.8663 0.4891 0.0722 0.096 Uiso 1 1 calc R
C6 C 0.7667(3) 0.4626(4) 0.0937(2) 0.0487(15) Uani 1 1 d .
C7 C 0.7777(3) 0.4640(3) 0.1420(2) 0.0470(15) Uani 1 1 d .
C8 C 0.8413(4) 0.4857(4) 0.1634(3) 0.065(2) Uani 1 1 d .
H8A H 0.8824 0.4957 0.1465 0.078 Uiso 1 1 calc R
C9 C 0.8434(4) 0.4923(4) 0.2091(3) 0.067(2) Uani 1 1 d .
H9A H 0.8855 0.5073 0.2233 0.081 Uiso 1 1 calc R
C10 C 0.7834(4) 0.4766(4) 0.2337(2) 0.0572(18) Uani 1 1 d .
H10A H 0.7838 0.4814 0.2648 0.069 Uiso 1 1 calc R
C11 C 0.7222(4) 0.4535(3) 0.2120(2) 0.0464(14) Uani 1 1 d .
H11A H 0.6814 0.4429 0.2291 0.056 Uiso 1 1 calc R
C12 C 0.5984(3) 0.5180(3) 0.12708(19) 0.0366(12) Uani 1 1 d .
C13 C 0.6302(3) 0.5733(3) 0.1478(3) 0.0460(15) Uani 1 1 d .
H13A H 0.6699 0.5667 0.1666 0.055 Uiso 1 1 calc R
C14 C 0.6040(4) 0.6383(3) 0.1410(3) 0.0597(19) Uani 1 1 d .
H14A H 0.6256 0.6746 0.1558 0.072 Uiso 1 1 calc R
C15 C 0.5467(4) 0.6499(3) 0.1129(3) 0.0589(18) Uani 1 1 d .
H15A H 0.5307 0.6941 0.1080 0.071 Uiso 1 1 calc R
C16 C 0.5128(4) 0.5968(3) 0.0918(2) 0.0516(16) Uani 1 1 d .
H16A H 0.4730 0.6044 0.0731 0.062 Uiso 1 1 calc R
C17 C 0.5393(3) 0.5307(3) 0.0989(2) 0.0405(13) Uani 1 1 d .
C18 C 0.5063(3) 0.4715(3) 0.0776(2) 0.0417(13) Uani 1 1 d .
C19 C 0.4464(4) 0.4732(4) 0.0493(3) 0.0599(19) Uani 1 1 d .
H19A H 0.4219 0.5138 0.0446 0.072 Uiso 1 1 calc R
C20 C 0.4234(5) 0.4160(4) 0.0286(3) 0.072(2) Uani 1 1 d .
H20A H 0.3835 0.4170 0.0095 0.086 Uiso 1 1 calc R
C21 C 0.4600(4) 0.3562(4) 0.0363(3) 0.065(2) Uani 1 1 d .
H21A H 0.4459 0.3165 0.0219 0.078 Uiso 1 1 calc R
C22 C 0.5171(4) 0.3562(3) 0.0653(2) 0.0506(16) Uani 1 1 d .
H22A H 0.5411 0.3154 0.0706 0.061 Uiso 1 1 calc R
C23 C 0.5418(4) 0.2287(3) 0.1305(2) 0.0477(16) Uani 1 1 d .
C24 C 0.6094(4) 0.2283(3) 0.1107(2) 0.0507(16) Uani 1 1 d .
C25 C 0.6221(5) 0.1769(4) 0.0795(3) 0.072(2) Uani 1 1 d .
H25A H 0.6678 0.1723 0.0664 0.087 Uiso 1 1 calc R
C26 C 0.5662(7) 0.1327(4) 0.0680(3) 0.089(3) Uani 1 1 d .
H26A H 0.5759 0.0981 0.0476 0.107 Uiso 1 1 calc R
C27 C 0.4981(6) 0.1379(4) 0.0853(3) 0.077(3) Uani 1 1 d .
H27A H 0.4611 0.1092 0.0756 0.092 Uiso 1 1 calc R
C28 C 0.4851(5) 0.1869(3) 0.1176(3) 0.0590(19) Uani 1 1 d .
C29 C 0.4022(4) 0.2654(3) 0.1496(3) 0.0525(16) Uani 1 1 d .
C30 C 0.3343(4) 0.2962(4) 0.1485(3) 0.065(2) Uani 1 1 d .
H30A H 0.2938 0.2724 0.1385 0.078 Uiso 1 1 calc R
C31 C 0.3280(4) 0.3620(4) 0.1624(3) 0.064(2) Uani 1 1 d .
H31A H 0.2823 0.3821 0.1620 0.077 Uiso 1 1 calc R
C32 C 0.3864(4) 0.4000(4) 0.1770(3) 0.0518(16) Uani 1 1 d .
H32A H 0.3797 0.4444 0.1867 0.062 Uiso 1 1 calc R
C33 C 0.4557(3) 0.3711(3) 0.1770(2) 0.0389(12) Uani 1 1 d .
C34 C 0.4608(3) 0.3048(3) 0.1635(2) 0.0440(14) Uani 1 1 d .
C35 C 0.7364(5) 0.2892(4) 0.0765(3) 0.070(2) Uani 1 1 d U
C36 C 0.7092(6) 0.2986(5) 0.0338(3) 0.092(3) Uani 1 1 d U
H36A H 0.6599 0.3076 0.0301 0.110 Uiso 1 1 calc R
C37 C 0.7536(9) 0.2949(7) -0.0041(4) 0.132(5) Uani 1 1 d U
H37A H 0.7336 0.2986 -0.0326 0.159 Uiso 1 1 calc R
C38 C 0.8263(9) 0.2857(8) 0.0011(5) 0.168(6) Uani 1 1 d U
H38A H 0.8563 0.2832 -0.0240 0.202 Uiso 1 1 calc R
C39 C 0.8561(8) 0.2800(9) 0.0446(5) 0.172(6) Uani 1 1 d U
H39A H 0.9060 0.2760 0.0486 0.206 Uiso 1 1 calc R
C40 C 0.8097(6) 0.2805(7) 0.0813(4) 0.121(4) Uani 1 1 d U
H40A H 0.8290 0.2747 0.1099 0.145 Uiso 1 1 calc R
C41 C 0.7247(3) 0.2606(3) 0.1706(2) 0.0433(14) Uani 1 1 d .
C42 C 0.7057(4) 0.1979(3) 0.1892(2) 0.0532(16) Uani 1 1 d .
H42A H 0.6678 0.1731 0.1767 0.064 Uiso 1 1 calc R
C43 C 0.7426(4) 0.1722(4) 0.2260(3) 0.0603(19) Uani 1 1 d .
H43A H 0.7284 0.1309 0.2383 0.072 Uiso 1 1 calc R
C44 C 0.7991(4) 0.2068(4) 0.2443(3) 0.0610(19) Uani 1 1 d .
H44A H 0.8240 0.1889 0.2688 0.073 Uiso 1 1 calc R
C45 C 0.8192(4) 0.2679(4) 0.2267(3) 0.0575(18) Uani 1 1 d .
H45A H 0.8578 0.2918 0.2393 0.069 Uiso 1 1 calc R
C46 C 0.7823(3) 0.2945(3) 0.1901(2) 0.0500(16) Uani 1 1 d .
H46A H 0.7967 0.3362 0.1785 0.060 Uiso 1 1 calc R
C47 C 0.5570(3) 0.3575(3) 0.2455(2) 0.0415(13) Uani 1 1 d .
C48 C 0.5006(4) 0.3529(4) 0.2765(2) 0.0576(18) Uani 1 1 d .
H48A H 0.4574 0.3762 0.2714 0.069 Uiso 1 1 calc R
C49 C 0.5085(5) 0.3139(5) 0.3147(3) 0.077(3) Uani 1 1 d .
H49A H 0.4699 0.3100 0.3347 0.092 Uiso 1 1 calc R
C50 C 0.5730(5) 0.2804(4) 0.3238(3) 0.070(2) Uani 1 1 d .
H50A H 0.5787 0.2553 0.3500 0.084 Uiso 1 1 calc R
C51 C 0.6289(4) 0.2854(4) 0.2926(3) 0.0600(19) Uani 1 1 d .
H51A H 0.6725 0.2628 0.2978 0.072 Uiso 1 1 calc R
C52 C 0.6205(4) 0.3237(4) 0.2541(2) 0.0503(16) Uani 1 1 d .
H52A H 0.6586 0.3265 0.2337 0.060 Uiso 1 1 calc R
C53 C 0.5200(3) 0.4898(3) 0.2204(2) 0.0400(13) Uani 1 1 d .
C54 C 0.5516(4) 0.5088(4) 0.2605(2) 0.0514(16) Uani 1 1 d .
H54A H 0.5818 0.4785 0.2756 0.062 Uiso 1 1 calc R
C55 C 0.5387(5) 0.5727(4) 0.2789(3) 0.071(2) Uani 1 1 d .
H55A H 0.5602 0.5844 0.3060 0.085 Uiso 1 1 calc R
C56 C 0.4954(5) 0.6178(4) 0.2577(3) 0.076(3) Uani 1 1 d .
H56A H 0.4876 0.6606 0.2701 0.091 Uiso 1 1 calc R
C57 C 0.4637(4) 0.6004(4) 0.2188(3) 0.063(2) Uani 1 1 d .
H57A H 0.4331 0.6313 0.2046 0.075 Uiso 1 1 calc R
C58 C 0.4754(4) 0.5374(3) 0.1991(2) 0.0495(15) Uani 1 1 d .
H58A H 0.4536 0.5269 0.1718 0.059 Uiso 1 1 calc R
C59 C 0.1131(11) 0.4164(12) 0.0918(9) 0.120(9) Uiso 0.50 1 d PD
H59A H 0.1090 0.4041 0.1232 0.144 Uiso 0.50 1 calc PR
H59B H 0.1436 0.4565 0.0902 0.144 Uiso 0.50 1 calc PR

loop_
_atom_site_aniso_label
_atom_site_aniso_U_11
_atom_site_aniso_U_22
_atom_site_aniso_U_33
_atom_site_aniso_U_23
_atom_site_aniso_U_13
_atom_site_aniso_U_12
Ir1 0.03140(12) 0.03054(12) 0.02912(12) 0.00144(8) -0.00191(8) 0.00048(8)
P1 0.0494(9) 0.0380(8) 0.0421(9) 0.0026(7) 0.0053(7) 0.0105(7)
P2 0.0330(7) 0.0341(7) 0.0353(7) 0.0007(6) 0.0015(6) -0.0017(6)
P3 0.0811(16) 0.0986(19) 0.0580(13) -0.0062(12) 0.0031(11) -0.0481(14)
F1 0.37(2) 0.160(10) 0.298(15) -0.107(10) 0.122(16) -0.149(12)
F2 0.126(8) 0.61(3) 0.103(7) 0.060(11) -0.037(6) 0.003(12)
F3 0.142(8) 0.289(14) 0.142(8) 0.008(8) -0.033(6) 0.022(8)
F4 0.278(14) 0.110(7) 0.238(12) -0.021(8) 0.043(11) -0.014(8)
F5 0.168(8) 0.295(12) 0.087(5) -0.017(6) 0.036(5) -0.117(8)
F6 0.127(6) 0.205(9) 0.127(6) 0.024(6) 0.037(5) -0.056(6)
O1 0.048(2) 0.039(2) 0.049(3) -0.0045(19) -0.007(2) -0.0011(18)
N1 0.069(4) 0.045(3) 0.078(5) 0.000(3) -0.016(3) -0.020(3)
N2 0.034(2) 0.039(3) 0.043(3) 0.005(2) -0.010(2) -0.001(2)
N3 0.036(2) 0.037(3) 0.042(3) 0.004(2) -0.001(2) -0.003(2)
C1 0.042(3) 0.045(3) 0.035(3) 0.003(3) 0.003(2) 0.002(3)
C2 0.051(4) 0.073(5) 0.042(4) 0.003(3) 0.002(3) -0.001(3)
C3 0.076(6) 0.105(7) 0.045(4) 0.018(4) 0.012(4) -0.004(5)
C4 0.068(5) 0.132(9) 0.067(6) 0.021(6) 0.030(5) -0.010(6)
C5 0.055(4) 0.110(7) 0.074(6) 0.019(5) 0.016(4) -0.015(5)
C6 0.040(3) 0.056(4) 0.050(4) 0.006(3) 0.006(3) -0.004(3)
C7 0.035(3) 0.043(3) 0.063(4) 0.009(3) -0.005(3) -0.002(3)
C8 0.042(4) 0.077(5) 0.077(6) 0.007(4) -0.011(4) -0.011(4)
C9 0.052(4) 0.072(5) 0.078(6) 0.001(4) -0.025(4) -0.009(4)
C10 0.061(4) 0.060(4) 0.051(4) -0.008(3) -0.022(3) 0.007(3)
C11 0.047(3) 0.050(4) 0.041(3) -0.002(3) -0.007(3) 0.004(3)
C12 0.040(3) 0.030(3) 0.040(3) 0.005(2) 0.001(2) 0.000(2)
C13 0.046(3) 0.036(3) 0.057(4) 0.002(3) -0.010(3) -0.005(3)
C14 0.069(5) 0.032(3) 0.078(5) 0.000(3) -0.007(4) -0.009(3)
C15 0.069(5) 0.035(3) 0.073(5) 0.008(3) -0.005(4) 0.007(3)
C16 0.056(4) 0.045(4) 0.054(4) 0.003(3) -0.007(3) 0.013(3)
C17 0.048(3) 0.037(3) 0.037(3) 0.003(2) -0.002(3) 0.002(3)
C18 0.039(3) 0.045(3) 0.042(3) 0.001(3) -0.005(2) 0.001(3)
C19 0.058(4) 0.056(4) 0.066(5) 0.001(4) -0.028(4) 0.004(3)
C20 0.067(5) 0.075(5) 0.073(6) 0.000(4) -0.036(4) -0.001(4)
C21 0.080(5) 0.053(4) 0.062(5) -0.004(4) -0.031(4) -0.010(4)
C22 0.060(4) 0.039(3) 0.052(4) 0.001(3) -0.011(3) -0.006(3)
C23 0.070(4) 0.026(3) 0.047(4) 0.000(2) -0.009(3) 0.002(3)
C24 0.073(4) 0.037(3) 0.042(4) -0.005(3) -0.008(3) 0.009(3)
C25 0.103(7) 0.050(4) 0.064(5) -0.015(4) 0.005(5) 0.019(4)
C26 0.130(9) 0.045(4) 0.092(7) -0.031(5) -0.022(7) 0.011(5)
C27 0.103(7) 0.044(4) 0.084(6) -0.018(4) -0.028(6) -0.001(4)
C28 0.080(5) 0.035(3) 0.062(4) -0.001(3) -0.018(4) -0.006(3)
C29 0.054(4) 0.048(4) 0.055(4) 0.005(3) -0.011(3) -0.012(3)
C30 0.047(4) 0.072(5) 0.076(5) 0.003(4) -0.011(4) -0.019(4)
C31 0.042(4) 0.072(5) 0.080(6) -0.001(4) -0.008(4) -0.004(3)
C32 0.042(3) 0.055(4) 0.058(4) -0.005(3) 0.002(3) 0.000(3)
C33 0.036(3) 0.043(3) 0.038(3) 0.001(2) 0.001(2) -0.004(2)
C34 0.044(3) 0.040(3) 0.048(4) 0.006(3) -0.005(3) -0.004(3)
C35 0.091(5) 0.063(5) 0.055(4) 0.010(4) 0.030(4) 0.036(4)
C36 0.122(7) 0.097(7) 0.057(5) 0.016(5) 0.027(4) 0.041(6)
C37 0.193(10) 0.141(10) 0.063(5) 0.026(6) 0.052(6) 0.092(9)
C38 0.192(10) 0.209(14) 0.104(7) 0.065(9) 0.090(8) 0.130(11)
C39 0.146(9) 0.248(16) 0.121(8) 0.066(11) 0.077(7) 0.120(11)
C40 0.105(6) 0.169(11) 0.090(6) 0.043(7) 0.045(5) 0.072(8)
C41 0.045(3) 0.041(3) 0.044(3) 0.005(3) 0.010(3) 0.009(3)
C42 0.057(4) 0.046(4) 0.057(4) 0.007(3) -0.001(3) 0.002(3)
C43 0.075(5) 0.049(4) 0.057(4) 0.016(3) 0.003(4) 0.004(4)
C44 0.067(5) 0.064(5) 0.052(4) 0.010(4) -0.007(4) 0.007(4)
C45 0.048(4) 0.055(4) 0.069(5) 0.003(3) -0.005(3) 0.005(3)
C46 0.045(3) 0.040(3) 0.066(4) 0.006(3) 0.007(3) 0.002(3)
C47 0.048(3) 0.043(3) 0.034(3) 0.003(2) -0.001(2) -0.007(3)
C48 0.047(4) 0.075(5) 0.050(4) 0.014(4) 0.002(3) -0.006(3)
C49 0.064(5) 0.105(7) 0.063(5) 0.031(5) 0.014(4) -0.015(5)
C50 0.088(6) 0.076(5) 0.046(4) 0.018(4) -0.002(4) -0.009(5)
C51 0.071(5) 0.053(4) 0.057(4) 0.009(3) -0.008(4) 0.015(4)
C52 0.060(4) 0.053(4) 0.037(3) 0.005(3) 0.007(3) 0.010(3)
C53 0.040(3) 0.040(3) 0.041(3) -0.003(3) 0.009(2) -0.003(2)
C54 0.049(4) 0.052(4) 0.053(4) -0.011(3) 0.003(3) -0.005(3)
C55 0.071(5) 0.066(5) 0.075(6) -0.032(4) -0.003(4) -0.007(4)
C56 0.077(5) 0.050(4) 0.100(7) -0.031(5) 0.018(5) -0.004(4)
C57 0.066(5) 0.040(4) 0.082(6) 0.006(4) 0.022(4) 0.011(3)
C58 0.048(3) 0.044(3) 0.057(4) 0.001(3) 0.010(3) 0.002(3)

loop_
_atom_type_symbol
_atom_type_description
_atom_type_scat_dispersion_real
_atom_type_scat_dispersion_imag
_atom_type_scat_source
C C 0.0033 0.0016 'International Tables Vol C Tables 4.2.6.8 and 6.1.1.4'
H H 0.0000 0.0000 'International Tables Vol C Tables 4.2.6.8 and 6.1.1.4'
N N 0.0061 0.0033 'International Tables Vol C Tables 4.2.6.8 and 6.1.1.4'
O O 0.0106 0.0060 'International Tables Vol C Tables 4.2.6.8 and 6.1.1.4'
F F 0.0171 0.0103 'International Tables Vol C Tables 4.2.6.8 and 6.1.1.4'
P P 0.1023 0.0942 'International Tables Vol C Tables 4.2.6.8 and 6.1.1.4'
Cl Cl 0.1484 0.1585 'International Tables Vol C Tables 4.2.6.8 and 6.1.1.4'
Ir Ir -1.4442 7.9887 'International Tables Vol C Tables 4.2.6.8 and 6.1.1.4'

loop_
_geom_angle_atom_site_label_1
_geom_angle_atom_site_label_2
_geom_angle_atom_site_label_3
_geom_angle
C12 Ir1 C1 82.6(2)
C12 Ir1 N2 89.7(2)
C1 Ir1 N2 79.9(2)
C12 Ir1 N3 79.8(2)
C1 Ir1 N3 90.8(2)
N2 Ir1 N3 166.84(19)
C12 Ir1 P2 87.21(17)
C1 Ir1 P2 169.56(18)
N2 Ir1 P2 97.80(15)
N3 Ir1 P2 89.65(14)
C12 Ir1 P1 171.16(17)
C1 Ir1 P1 88.78(18)
N2 Ir1 P1 90.77(14)
N3 Ir1 P1 98.39(14)
P2 Ir1 P1 101.47(5)
C41 P1 C35 103.2(3)
C41 P1 C24 101.8(3)
C35 P1 C24 99.9(4)
C41 P1 Ir1 119.0(2)
C35 P1 Ir1 110.5(3)
C24 P1 Ir1 119.6(2)
C53 P2 C33 106.3(3)
C53 P2 C47 99.6(3)
C33 P2 C47 98.1(3)
C53 P2 Ir1 113.42(19)
C33 P2 Ir1 111.5(2)
C47 P2 Ir1 125.5(2)
F2 P3 F1 87.4(9)
F2 P3 F4 96.8(10)
F1 P3 F4 175.2(9)
F2 P3 F3 178.0(8)
F1 P3 F3 91.9(10)
F4 P3 F3 83.9(7)
F2 P3 F5 88.2(6)
F1 P3 F5 89.3(7)
F4 P3 F5 88.6(6)
F3 P3 F5 89.9(6)
F2 P3 F6 89.7(6)
F1 P3 F6 90.3(6)
F4 P3 F6 92.0(6)
F3 P3 F6 92.2(6)
F5 P3 F6 177.9(5)
C23 O1 C34 113.7(5)
C28 N1 C29 116.8(6)
C28 N1 H1A 121.6
C29 N1 H1A 121.6
C11 N2 C7 118.8(5)
C11 N2 Ir1 125.9(4)
C7 N2 Ir1 114.9(4)
C22 N3 C18 118.2(5)
C22 N3 Ir1 126.9(4)
C18 N3 Ir1 114.9(4)
C2 C1 C6 116.8(6)
C2 C1 Ir1 128.5(5)
C6 C1 Ir1 114.6(4)
C3 C2 C1 121.8(7)
C3 C2 H2A 119.1
C1 C2 H2A 119.1
C4 C3 C2 119.6(8)
C4 C3 H3A 120.2
C2 C3 H3A 120.2
C5 C4 C3 120.2(8)
C5 C4 H4A 119.9
C3 C4 H4A 119.9
C4 C5 C6 120.3(8)
C4 C5 H5A 119.9
C6 C5 H5A 119.9
C5 C6 C1 121.1(7)
C5 C6 C7 124.0(7)
C1 C6 C7 114.8(5)
N2 C7 C8 119.3(7)
N2 C7 C6 115.6(5)
C8 C7 C6 125.0(7)
C9 C8 C7 120.5(8)
C9 C8 H8A 119.8
C7 C8 H8A 119.8
C10 C9 C8 119.3(7)
C10 C9 H9A 120.3
C8 C9 H9A 120.3
C9 C10 C11 119.2(7)
C9 C10 H10A 120.4
C11 C10 H10A 120.4
N2 C11 C10 122.7(7)
N2 C11 H11A 118.6
C10 C11 H11A 118.6
C13 C12 C17 117.2(5)
C13 C12 Ir1 128.5(5)
C17 C12 Ir1 114.3(4)
C12 C13 C14 121.1(6)
C12 C13 H13A 119.5
C14 C13 H13A 119.5
C15 C14 C13 120.9(7)
C15 C14 H14A 119.5
C13 C14 H14A 119.5
C14 C15 C16 120.3(6)
C14 C15 H15A 119.8
C16 C15 H15A 119.8
C15 C16 C17 118.7(6)
C15 C16 H16A 120.7
C17 C16 H16A 120.7
C12 C17 C16 121.7(6)
C12 C17 C18 116.2(5)
C16 C17 C18 122.1(6)
N3 C18 C19 120.2(6)
N3 C18 C17 114.7(5)
C19 C18 C17 125.1(6)
C20 C19 C18 120.4(7)
C20 C19 H19A 119.8
C18 C19 H19A 119.8
C19 C20 C21 119.0(7)
C19 C20 H20A 120.5
C21 C20 H20A 120.5
C22 C21 C20 119.0(7)
C22 C21 H21A 120.5
C20 C21 H21A 120.5
N3 C22 C21 123.2(7)
N3 C22 H22A 118.4
C21 C22 H22A 118.4
C24 C23 O1 118.1(6)
C24 C23 C28 124.1(7)
O1 C23 C28 117.8(7)
C23 C24 C25 116.1(7)
C23 C24 P1 118.9(5)
C25 C24 P1 124.8(7)
C26 C25 C24 119.6(9)
C26 C25 H25A 120.2
C24 C25 H25A 120.2
C27 C26 C25 122.8(8)
C27 C26 H26A 118.6
C25 C26 H26A 118.6
C26 C27 C28 118.4(8)
C26 C27 H27A 120.8
C28 C27 H27A 120.8
C27 C28 C23 118.5(8)
C27 C28 N1 123.2(8)
C23 C28 N1 118.1(7)
C30 C29 C34 117.5(7)
C30 C29 N1 124.9(7)
C34 C29 N1 117.5(7)
C31 C30 C29 118.9(7)
C31 C30 H30A 120.5
C29 C30 H30A 120.5
C30 C31 C32 123.0(7)
C30 C31 H31A 118.5
C32 C31 H31A 118.5
C31 C32 C33 119.3(7)
C31 C32 H32A 120.3
C33 C32 H32A 120.3
C34 C33 C32 116.8(6)
C34 C33 P2 114.2(4)
C32 C33 P2 129.0(5)
C33 C34 C29 124.4(6)
C33 C34 O1 117.6(5)
C29 C34 O1 117.9(6)
C40 C35 C36 118.1(8)
C40 C35 P1 123.3(8)
C36 C35 P1 118.2(7)
C35 C36 C37 121.7(11)
C35 C36 H36A 119.2
C37 C36 H36A 119.2
C38 C37 C36 119.6(12)
C38 C37 H37A 120.2
C36 C37 H37A 120.2
C37 C38 C39 119.8(11)
C37 C38 H38A 120.1
C39 C38 H38A 120.1
C40 C39 C38 119.0(14)
C40 C39 H39A 120.5
C38 C39 H39A 120.5
C35 C40 C39 121.7(12)
C35 C40 H40A 119.2
C39 C40 H40A 119.2
C46 C41 C42 116.8(6)
C46 C41 P1 121.7(5)
C42 C41 P1 121.5(5)
C43 C42 C41 121.0(7)
C43 C42 H42A 119.5
C41 C42 H42A 119.5
C44 C43 C42 120.6(7)
C44 C43 H43A 119.7
C42 C43 H43A 119.7
C43 C44 C45 119.8(7)
C43 C44 H44A 120.1
C45 C44 H44A 120.1
C44 C45 C46 120.1(7)
C44 C45 H45A 119.9
C46 C45 H45A 119.9
C41 C46 C45 121.6(6)
C41 C46 H46A 119.2
C45 C46 H46A 119.2
C52 C47 C48 118.6(6)
C52 C47 P2 123.3(5)
C48 C47 P2 118.2(5)
C49 C48 C47 120.3(7)
C49 C48 H48A 119.8
C47 C48 H48A 119.8
C48 C49 C50 121.1(7)
C48 C49 H49A 119.5
C50 C49 H49A 119.5
C49 C50 C51 118.1(7)
C49 C50 H50A 121.0
C51 C50 H50A 121.0
C52 C51 C50 120.7(7)
C52 C51 H51A 119.7
C50 C51 H51A 119.7
C47 C52 C51 121.2(6)
C47 C52 H52A 119.4
C51 C52 H52A 119.4
C54 C53 C58 117.2(6)
C54 C53 P2 120.6(5)
C58 C53 P2 122.0(5)
C53 C54 C55 120.8(7)
C53 C54 H54A 119.6
C55 C54 H54A 119.6
C56 C55 C54 121.0(8)
C56 C55 H55A 119.5
C54 C55 H55A 119.5
C57 C56 C55 119.3(7)
C57 C56 H56A 120.3
C55 C56 H56A 120.3
C56 C57 C58 121.6(8)
C56 C57 H57A 119.2
C58 C57 H57A 119.2
C57 C58 C53 120.0(7)
C57 C58 H58A 120.0
C53 C58 H58A 120.0
Cl1 C59 Cl2 117.3(14)
Cl1 C59 H59A 108.0
Cl2 C59 H59A 108.0
Cl1 C59 H59B 108.0
Cl2 C59 H59B 108.0
H59A C59 H59B 107.2

loop_
_geom_bond_atom_site_label_1
_geom_bond_atom_site_label_2
_geom_bond_distance
Ir1 C12 2.036(6)
Ir1 C1 2.036(6)
Ir1 N2 2.069(5)
Ir1 N3 2.086(5)
Ir1 P2 2.4688(15)
Ir1 P1 2.5474(16)
P1 C41 1.817(7)
P1 C35 1.836(7)
P1 C24 1.845(7)
P2 C53 1.820(6)
P2 C33 1.831(6)
P2 C47 1.841(6)
P3 F2 1.475(9)
P3 F1 1.494(11)
P3 F4 1.514(10)
P3 F3 1.543(10)
P3 F5 1.546(8)
P3 F6 1.551(7)
Cl1 C59 1.657(16)
Cl2 C59 1.665(16)
O1 C23 1.384(7)
O1 C34 1.401(7)
N1 C28 1.391(11)
N1 C29 1.396(10)
N1 H1A 0.8600
N2 C11 1.341(8)
N2 C7 1.369(8)
N3 C22 1.334(8)
N3 C18 1.359(8)
C1 C2 1.394(9)
C1 C6 1.414(9)
C2 C3 1.383(10)
C2 H2A 0.9300
C3 C4 1.382(13)
C3 H3A 0.9300
C4 C5 1.370(13)
C4 H4A 0.9300
C5 C6 1.379(10)
C5 H5A 0.9300
C6 C7 1.452(10)
C7 C8 1.401(9)
C8 C9 1.368(12)
C8 H8A 0.9300
C9 C10 1.360(11)
C9 H9A 0.9300
C10 C11 1.376(9)
C10 H10A 0.9300
C11 H11A 0.9300
C12 C13 1.383(8)
C12 C17 1.396(8)
C13 C14 1.385(9)
C13 H13A 0.9300
C14 C15 1.365(11)
C14 H14A 0.9300
C15 C16 1.371(10)
C15 H15A 0.9300
C16 C17 1.409(8)
C16 H16A 0.9300
C17 C18 1.459(8)
C18 C19 1.389(9)
C19 C20 1.353(10)
C19 H19A 0.9300
C20 C21 1.376(11)
C20 H20A 0.9300
C21 C22 1.360(9)
C21 H21A 0.9300
C22 H22A 0.9300
C23 C24 1.375(10)
C23 C28 1.385(10)
C24 C25 1.395(10)
C25 C26 1.392(13)
C25 H25A 0.9300
C26 C27 1.359(14)
C26 H26A 0.9300
C27 C28 1.383(11)
C27 H27A 0.9300
C29 C30 1.389(11)
C29 C34 1.391(9)
C30 C31 1.367(11)
C30 H30A 0.9300
C31 C32 1.380(10)
C31 H31A 0.9300
C32 C33 1.396(9)
C32 H32A 0.9300
C33 C34 1.372(9)
C35 C40 1.367(14)
C35 C36 1.380(13)
C36 C37 1.394(13)
C36 H36A 0.9300
C37 C38 1.36(2)
C37 H37A 0.9300
C38 C39 1.41(2)
C38 H38A 0.9300
C39 C40 1.387(14)
C39 H39A 0.9300
C40 H40A 0.9300
C41 C46 1.382(9)
C41 C42 1.400(9)
C42 C43 1.385(10)
C42 H42A 0.9300
C43 C44 1.357(11)
C43 H43A 0.9300
C44 C45 1.365(10)
C44 H44A 0.9300
C45 C46 1.386(10)
C45 H45A 0.9300
C46 H46A 0.9300
C47 C52 1.371(9)
C47 C48 1.391(9)
C48 C49 1.383(10)
C48 H48A 0.9300
C49 C50 1.384(12)
C49 H49A 0.9300
C50 C51 1.390(11)
C50 H50A 0.9300
C51 C52 1.380(10)
C51 H51A 0.9300
C52 H52A 0.9300
C53 C54 1.381(9)
C53 C58 1.397(9)
C54 C55 1.393(10)
C54 H54A 0.9300
C55 C56 1.350(13)
C55 H55A 0.9300
C56 C57 1.342(12)
C56 H56A 0.9300
C57 C58 1.391(10)
C57 H57A 0.9300
C58 H58A 0.9300
C59 H59A 0.9700
C59 H59B 0.9700

loop_
_geom_torsion_atom_site_label_1
_geom_torsion_atom_site_label_2
_geom_torsion_atom_site_label_3
_geom_torsion_atom_site_label_4
_geom_torsion
C12 Ir1 P1 C41 127.5(11)
C1 Ir1 P1 C41 114.4(3)
N2 Ir1 P1 C41 34.5(3)
N3 Ir1 P1 C41 -155.0(3)
P2 Ir1 P1 C41 -63.6(2)
C12 Ir1 P1 C35 8.4(12)
C1 Ir1 P1 C35 -4.7(4)
N2 Ir1 P1 C35 -84.6(4)
N3 Ir1 P1 C35 85.9(4)
P2 Ir1 P1 C35 177.3(3)
C12 Ir1 P1 C24 -106.7(12)
C1 Ir1 P1 C24 -119.8(3)
N2 Ir1 P1 C24 160.3(3)
N3 Ir1 P1 C24 -29.2(3)
P2 Ir1 P1 C24 62.2(3)
C12 Ir1 P2 C53 -19.9(3)
C1 Ir1 P2 C53 -7.3(10)
N2 Ir1 P2 C53 69.4(3)
N3 Ir1 P2 C53 -99.8(3)
P1 Ir1 P2 C53 161.7(2)
C12 Ir1 P2 C33 100.1(3)
C1 Ir1 P2 C33 112.7(10)
N2 Ir1 P2 C33 -170.6(3)
N3 Ir1 P2 C33 20.2(3)
P1 Ir1 P2 C33 -78.2(2)
C12 Ir1 P2 C47 -142.1(3)
C1 Ir1 P2 C47 -129.4(10)
N2 Ir1 P2 C47 -52.8(3)
N3 Ir1 P2 C47 138.1(3)
P1 Ir1 P2 C47 39.6(2)
C12 Ir1 N2 C11 87.2(5)
C1 Ir1 N2 C11 169.8(5)
N3 Ir1 N2 C11 124.1(9)
P2 Ir1 N2 C11 0.1(5)
P1 Ir1 N2 C11 -101.6(5)
C12 Ir1 N2 C7 -85.3(5)
C1 Ir1 N2 C7 -2.7(4)
N3 Ir1 N2 C7 -48.4(11)
P2 Ir1 N2 C7 -172.4(4)
P1 Ir1 N2 C7 85.9(4)
C12 Ir1 N3 C22 176.0(6)
C1 Ir1 N3 C22 93.6(6)
N2 Ir1 N3 C22 138.4(8)
P2 Ir1 N3 C22 -96.8(5)
P1 Ir1 N3 C22 4.7(6)
C12 Ir1 N3 C18 -2.1(4)
C1 Ir1 N3 C18 -84.5(5)
N2 Ir1 N3 C18 -39.7(11)
P2 Ir1 N3 C18 85.1(4)
P1 Ir1 N3 C18 -173.4(4)
C12 Ir1 C1 C2 -80.3(7)
N2 Ir1 C1 C2 -171.3(7)
N3 Ir1 C1 C2 -0.7(7)
P2 Ir1 C1 C2 -93.0(11)
P1 Ir1 C1 C2 97.7(6)
C12 Ir1 C1 C6 95.2(5)
N2 Ir1 C1 C6 4.1(5)
N3 Ir1 C1 C6 174.8(5)
P2 Ir1 C1 C6 82.4(11)
P1 Ir1 C1 C6 -86.9(5)
C6 C1 C2 C3 3.3(11)
Ir1 C1 C2 C3 178.7(7)
C1 C2 C3 C4 0.2(14)
C2 C3 C4 C5 -2.0(17)
C3 C4 C5 C6 0.0(17)
C4 C5 C6 C1 3.7(14)
C4 C5 C6 C7 -172.3(9)
C2 C1 C6 C5 -5.3(11)
Ir1 C1 C6 C5 178.7(7)
C2 C1 C6 C7 171.1(6)
Ir1 C1 C6 C7 -4.9(8)
C11 N2 C7 C8 4.6(9)
Ir1 N2 C7 C8 177.7(5)
C11 N2 C7 C6 -172.2(6)
Ir1 N2 C7 C6 0.9(7)
C5 C6 C7 N2 178.9(8)
C1 C6 C7 N2 2.7(9)
C5 C6 C7 C8 2.3(12)
C1 C6 C7 C8 -173.9(7)
N2 C7 C8 C9 -3.8(12)
C6 C7 C8 C9 172.7(7)
C7 C8 C9 C10 1.0(13)
C8 C9 C10 C11 0.9(12)
C7 N2 C11 C10 -2.8(10)
Ir1 N2 C11 C10 -175.0(5)
C9 C10 C11 N2 0.0(11)
C1 Ir1 C12 C13 -86.2(6)
N2 Ir1 C12 C13 -6.4(6)
N3 Ir1 C12 C13 -178.4(6)
P2 Ir1 C12 C13 91.5(6)
P1 Ir1 C12 C13 -99.4(12)
C1 Ir1 C12 C17 92.3(5)
N2 Ir1 C12 C17 172.2(5)
N3 Ir1 C12 C17 0.2(4)
P2 Ir1 C12 C17 -90.0(4)
P1 Ir1 C12 C17 79.1(13)
C17 C12 C13 C14 0.5(10)
Ir1 C12 C13 C14 179.1(6)
C12 C13 C14 C15 -1.4(12)
C13 C14 C15 C16 1.9(13)
C14 C15 C16 C17 -1.5(12)
C13 C12 C17 C16 -0.2(9)
Ir1 C12 C17 C16 -178.9(5)
C13 C12 C17 C18 -179.6(6)
Ir1 C12 C17 C18 1.7(7)
C15 C16 C17 C12 0.7(11)
C15 C16 C17 C18 -179.9(7)
C22 N3 C18 C19 3.4(10)
Ir1 N3 C18 C19 -178.4(5)
C22 N3 C18 C17 -174.7(6)
Ir1 N3 C18 C17 3.6(7)
C12 C17 C18 N3 -3.5(8)
C16 C17 C18 N3 177.1(6)
C12 C17 C18 C19 178.6(7)
C16 C17 C18 C19 -0.8(11)
N3 C18 C19 C20 -2.9(12)
C17 C18 C19 C20 174.9(8)
C18 C19 C20 C21 0.5(14)
C19 C20 C21 C22 1.5(14)
C18 N3 C22 C21 -1.4(10)
Ir1 N3 C22 C21 -179.5(6)
C20 C21 C22 N3 -1.0(13)
C34 O1 C23 C24 139.3(6)
C34 O1 C23 C28 -40.2(8)
O1 C23 C24 C25 173.1(6)
C28 C23 C24 C25 -7.4(10)
O1 C23 C24 P1 -10.7(8)
C28 C23 C24 P1 168.8(6)
C41 P1 C24 C23 93.1(6)
C35 P1 C24 C23 -161.0(6)
Ir1 P1 C24 C23 -40.5(6)
C41 P1 C24 C25 -91.1(7)
C35 P1 C24 C25 14.9(7)
Ir1 P1 C24 C25 135.4(6)
C23 C24 C25 C26 4.0(12)
P1 C24 C25 C26 -171.9(7)
C24 C25 C26 C27 1.4(15)
C25 C26 C27 C28 -3.8(15)
C26 C27 C28 C23 0.6(13)
C26 C27 C28 N1 176.3(8)
C24 C23 C28 C27 5.2(11)
O1 C23 C28 C27 -175.3(7)
C24 C23 C28 N1 -170.7(7)
O1 C23 C28 N1 8.8(10)
C29 N1 C28 C27 -149.8(8)
C29 N1 C28 C23 25.9(10)
C28 N1 C29 C30 148.4(8)
C28 N1 C29 C34 -28.1(10)
C34 C29 C30 C31 -2.2(12)
N1 C29 C30 C31 -178.8(8)
C29 C30 C31 C32 1.0(13)
C30 C31 C32 C33 1.1(13)
C31 C32 C33 C34 -1.8(10)
C31 C32 C33 P2 -179.7(6)
C53 P2 C33 C34 -169.9(5)
C47 P2 C33 C34 -67.3(5)
Ir1 P2 C33 C34 66.0(5)
C53 P2 C33 C32 8.0(7)
C47 P2 C33 C32 110.6(6)
Ir1 P2 C33 C32 -116.1(6)
C32 C33 C34 C29 0.5(10)
P2 C33 C34 C29 178.7(6)
C32 C33 C34 O1 -177.3(6)
P2 C33 C34 O1 0.9(8)
C30 C29 C34 C33 1.6(11)
N1 C29 C34 C33 178.4(6)
C30 C29 C34 O1 179.4(6)
N1 C29 C34 O1 -3.8(10)
C23 O1 C34 C33 -144.4(6)
C23 O1 C34 C29 37.6(8)
C41 P1 C35 C40 -19.9(10)
C24 P1 C35 C40 -124.7(10)
Ir1 P1 C35 C40 108.4(9)
C41 P1 C35 C36 166.1(8)
C24 P1 C35 C36 61.3(8)
Ir1 P1 C35 C36 -65.6(8)
C40 C35 C36 C37 4.3(17)
P1 C35 C36 C37 178.6(10)
C35 C36 C37 C38 -4(2)
C36 C37 C38 C39 0(3)
C37 C38 C39 C40 3(3)
C36 C35 C40 C39 -1(2)
P1 C35 C40 C39 -174.8(12)
C38 C39 C40 C35 -3(3)
C35 P1 C41 C46 73.5(6)
C24 P1 C41 C46 176.8(5)
Ir1 P1 C41 C46 -49.3(6)
C35 P1 C41 C42 -108.9(6)
C24 P1 C41 C42 -5.5(6)
Ir1 P1 C41 C42 128.3(5)
C46 C41 C42 C43 1.2(10)
P1 C41 C42 C43 -176.6(6)
C41 C42 C43 C44 -1.4(12)
C42 C43 C44 C45 1.0(12)
C43 C44 C45 C46 -0.3(12)
C42 C41 C46 C45 -0.5(10)
P1 C41 C46 C45 177.2(5)
C44 C45 C46 C41 0.1(11)
C53 P2 C47 C52 -122.9(6)
C33 P2 C47 C52 128.9(6)
Ir1 P2 C47 C52 5.1(7)
C53 P2 C47 C48 57.4(6)
C33 P2 C47 C48 -50.8(6)
Ir1 P2 C47 C48 -174.6(5)
C52 C47 C48 C49 -1.2(11)
P2 C47 C48 C49 178.5(7)
C47 C48 C49 C50 2.1(14)
C48 C49 C50 C51 -2.0(14)
C49 C50 C51 C52 1.0(13)
C48 C47 C52 C51 0.3(11)
P2 C47 C52 C51 -179.5(6)
C50 C51 C52 C47 -0.2(12)
C33 P2 C53 C54 134.4(5)
C47 P2 C53 C54 33.0(6)
Ir1 P2 C53 C54 -102.7(5)
C33 P2 C53 C58 -50.6(6)
C47 P2 C53 C58 -152.1(5)
Ir1 P2 C53 C58 72.3(5)
C58 C53 C54 C55 0.4(10)
P2 C53 C54 C55 175.5(6)
C53 C54 C55 C56 -0.3(12)
C54 C55 C56 C57 0.8(14)
C55 C56 C57 C58 -1.3(13)
C56 C57 C58 C53 1.4(11)
C54 C53 C58 C57 -0.8(9)
P2 C53 C58 C57 -176.0(5)
